data_7240256
loop_
_publ_author_name
'Xu, Biping'
'Shang, Yaping'
'Jie, Xiaoming'
'Zhang, Xiaofeng'
'Kan, Jian'
'Yedage, Subhash Laxman'
'Su, Weiping'

_publ_section_title
;
 Synthesis of \a-enaminones from cyclic ketones and anilines using
 oxoammonium salt as an oxygen transfer reagent
;
_journal_issue 6
_journal_name_full 'Green Chemistry'
_journal_page_first 1827
_journal_page_last 1831
_journal_paper_doi 10.1039/C9GC03845K
_journal_volume 22
_journal_year 2020
_chemical_absolute_configuration unk
_chemical_formula_moiety 'C33 H48 Cl N O'
_chemical_formula_sum 'C33 H48 Cl N O'
_chemical_formula_weight 510.17
_space_group_IT_number 1
_space_group_name_Hall 'P 1'
_space_group_name_H-M_alt 'P 1'
_symmetry_cell_setting triclinic
_symmetry_space_group_name_Hall 'P 1'
_symmetry_space_group_name_H-M 'P 1'
_atom_sites_solution_hydrogens geom
_atom_sites_solution_primary direct
_atom_sites_solution_secondary difmap
_audit_creation_method SHELXL-97
_audit_update_record
;
2019-10-31 deposited with the CCDC.	2020-01-03 downloaded from the CCDC.
;
_cell_angle_alpha 81.062(3)
_cell_angle_beta 88.375(3)
_cell_angle_gamma 88.956(3)
_cell_formula_units_Z 4
_cell_length_a 9.5630(6)
_cell_length_b 12.5988(7)
_cell_length_c 25.0296(14)
_cell_measurement_reflns_used 9907
_cell_measurement_temperature 200(2)
_cell_measurement_theta_max 24.30
_cell_measurement_theta_min 2.26
_cell_volume 2977.5(3)
_computing_cell_refinement 'CrysAlisPro, Agilent Technologies'
_computing_data_collection 'CrysAlisPro, Agilent Technologies'
_computing_data_reduction 'CrysAlisPro, Agilent Technologies'
_computing_molecular_graphics 'Bruker SHELXTL'
_computing_publication_material 'Bruker SHELXTL'
_computing_structure_refinement 'SHELXL-97 (Sheldrick, 1997)'
_computing_structure_solution 'SHELXS-97 (Sheldrick, 1990)'
_diffrn_ambient_temperature 200(2)
_diffrn_measured_fraction_theta_full 0.994
_diffrn_measured_fraction_theta_max 0.994
_diffrn_measurement_device_type 'Bruker APEX-II CCD'
_diffrn_measurement_method '\f and \w scans'
_diffrn_radiation_monochromator graphite
_diffrn_radiation_source 'fine-focus sealed tube'
_diffrn_radiation_type MoK\a
_diffrn_radiation_wavelength 0.71073
_diffrn_reflns_av_R_equivalents 0.0539
_diffrn_reflns_av_sigmaI/netI 0.0484
_diffrn_reflns_limit_h_max 11
_diffrn_reflns_limit_h_min -11
_diffrn_reflns_limit_k_max 14
_diffrn_reflns_limit_k_min -15
_diffrn_reflns_limit_l_max 29
_diffrn_reflns_limit_l_min -29
_diffrn_reflns_number 74133
_diffrn_reflns_theta_full 25.07
_diffrn_reflns_theta_max 25.07
_diffrn_reflns_theta_min 2.30
_exptl_absorpt_coefficient_mu 0.153
_exptl_absorpt_correction_T_max 0.9700
_exptl_absorpt_correction_T_min 0.9413
_exptl_absorpt_correction_type multi-scan
_exptl_absorpt_process_details
; 
CrysAlisPro, Agilent Technologies,Version 1.171.36.28 
Empirical absorption correction using spherical harmonics, 
implemented in SCALE3 ABSPACK scaling algorithm.  
;
_exptl_crystal_colour colourless
_exptl_crystal_density_diffrn 1.138
_exptl_crystal_density_meas ?
_exptl_crystal_density_method 'not measured'
_exptl_crystal_description block
_exptl_crystal_F_000 1112
_exptl_crystal_size_max 0.40
_exptl_crystal_size_mid 0.20
_exptl_crystal_size_min 0.20
_refine_diff_density_max 0.380
_refine_diff_density_min -0.522
_refine_diff_density_rms 0.119
_refine_ls_abs_structure_details 'Flack H D (1983), Acta Cryst. A39, 876-881'
_refine_ls_abs_structure_Flack -0.03(4)
_refine_ls_extinction_method none
_refine_ls_goodness_of_fit_ref 1.076
_refine_ls_hydrogen_treatment constr
_refine_ls_matrix_type full
_refine_ls_number_parameters 1312
_refine_ls_number_reflns 20927
_refine_ls_number_restraints 3
_refine_ls_restrained_S_all 1.076
_refine_ls_R_factor_all 0.0679
_refine_ls_R_factor_gt 0.0503
_refine_ls_shift/su_max 0.001
_refine_ls_shift/su_mean 0.000
_refine_ls_structure_factor_coef Fsqd
_refine_ls_weighting_details 'calc w=1/[\s^2^(Fo^2^)+(0.0806P)^2^+0.2156P] where P=(Fo^2^+2Fc^2^)/3'
_refine_ls_weighting_scheme calc
_refine_ls_wR_factor_gt 0.1271
_refine_ls_wR_factor_ref 0.1453
_reflns_number_gt 17177
_reflns_number_total 20927
_reflns_threshold_expression >2sigma(I)
_cod_data_source_file c9gc03845k2.cif
_cod_data_source_block full
_cod_depositor_comments
;
The following automatic conversions were performed:

data item '_symmetry_cell_setting' value 'Triclinic' was changed to
'triclinic' in accordance with the
/home/data/users/saulius/crontab/automatic-downloads/current/RSC/lib/dictionaries/cif_core.dic
dictionary named 'cif_core.dic' version 2.4.2 last updated on
2011-04-26.

data item '_exptl_crystal_density_meas' value 'none' was changed to
'?' -- the value is perceived as not measured.

Automatic conversion script
Id: cif_fix_values 7556 2019-12-06 15:28:31Z antanas 

 Adding full bibliography for 7240256.cif.
;
_cod_original_sg_symbol_Hall P1
_cod_original_sg_symbol_H-M P1
_cod_database_code 7240256

loop_
_symmetry_equiv_pos_as_xyz
'x, y, z'

loop_
_atom_site_label
_atom_site_type_symbol
_atom_site_fract_x
_atom_site_fract_y
_atom_site_fract_z
_atom_site_U_iso_or_equiv
_atom_site_adp_type
_atom_site_occupancy
_atom_site_symmetry_multiplicity
_atom_site_calc_flag
_atom_site_refinement_flags
_atom_site_disorder_assembly
_atom_site_disorder_group
Cl1 Cl 0.83261(11) 1.00713(8) 0.17832(4) 0.0728(3) Uani 1 1 d . . .
Cl2 Cl 0.59026(12) 0.47002(8) 0.19664(4) 0.0737(3) Uani 1 1 d . . .
Cl3 Cl 0.41713(10) 0.82283(8) 0.74252(4) 0.0652(3) Uani 1 1 d . . .
Cl4 Cl 0.18418(14) 0.33834(11) 0.77195(5) 0.0892(4) Uani 1 1 d . . .
O1 O 0.6992(2) 0.56223(17) 0.45586(9) 0.0476(5) Uani 1 1 d . . .
O2 O 0.6629(3) -0.00661(17) 0.47049(10) 0.0580(6) Uani 1 1 d . . .
O3 O 0.3256(3) 0.49668(17) 0.47677(9) 0.0592(6) Uani 1 1 d . . .
O4 O 0.2958(2) 0.04232(17) 0.49967(10) 0.0535(6) Uani 1 1 d . . .
N1 N 0.8251(2) 0.70745(19) 0.38507(10) 0.0404(6) Uani 1 1 d . . .
H1A H 0.8175 0.6403 0.3799 0.048 Uiso 1 1 calc R . .
N2 N 0.6254(3) 0.1714(2) 0.40298(11) 0.0442(6) Uani 1 1 d . . .
H2A H 0.6440 0.1059 0.3965 0.053 Uiso 1 1 calc R . .
N3 N 0.3678(3) 0.6369(2) 0.54110(10) 0.0427(6) Uani 1 1 d . . .
H3 H 0.3455 0.5687 0.5488 0.051 Uiso 1 1 calc R . .
N4 N 0.1762(3) 0.15538(19) 0.56881(11) 0.0465(6) Uani 1 1 d . . .
H4 H 0.1822 0.0848 0.5751 0.056 Uiso 1 1 calc R . .
C1 C 0.8338(3) 0.9207(3) 0.23977(13) 0.0477(7) Uani 1 1 d . . .
C2 C 0.8153(3) 0.8123(3) 0.24075(13) 0.0493(8) Uani 1 1 d . . .
H2B H 0.8030 0.7848 0.2080 0.059 Uiso 1 1 calc R . .
C3 C 0.8148(3) 0.7441(3) 0.28890(12) 0.0425(7) Uani 1 1 d . . .
H3A H 0.8026 0.6694 0.2890 0.051 Uiso 1 1 calc R . .
C4 C 0.8318(3) 0.7818(2) 0.33802(11) 0.0354(6) Uani 1 1 d . . .
C5 C 0.8512(3) 0.8928(2) 0.33569(13) 0.0458(7) Uani 1 1 d . . .
H5A H 0.8643 0.9212 0.3682 0.055 Uiso 1 1 calc R . .
C6 C 0.8516(4) 0.9608(3) 0.28708(14) 0.0508(8) Uani 1 1 d . . .
H6A H 0.8641 1.0357 0.2862 0.061 Uiso 1 1 calc R . .
C7 C 0.8285(3) 0.7214(2) 0.43921(11) 0.0352(6) Uani 1 1 d . . .
C8 C 0.7516(3) 0.6354(2) 0.47468(11) 0.0352(6) Uani 1 1 d . . .
C9 C 0.7389(3) 0.6444(2) 0.53401(12) 0.0410(7) Uani 1 1 d . . .
H9A H 0.7224 0.5720 0.5548 0.049 Uiso 1 1 calc R . .
H9B H 0.6564 0.6901 0.5400 0.049 Uiso 1 1 calc R . .
C10 C 0.8681(3) 0.6917(2) 0.55588(11) 0.0331(6) Uani 1 1 d . . .
C11 C 0.8894(3) 0.8015(2) 0.52049(12) 0.0371(6) Uani 1 1 d . . .
H11L H 0.8043 0.8456 0.5268 0.044 Uiso 1 1 calc R . .
C12 C 0.8952(3) 0.7961(2) 0.46130(12) 0.0379(6) Uani 1 1 d . . .
H12Q H 0.9486 0.8480 0.4382 0.045 Uiso 1 1 calc R . .
C13 C 0.9929(3) 0.6145(2) 0.55159(13) 0.0470(7) Uani 1 1 d . . .
H13A H 1.0069 0.6036 0.5139 0.071 Uiso 1 1 calc R . .
H13B H 0.9738 0.5453 0.5743 0.071 Uiso 1 1 calc R . .
H13C H 1.0773 0.6452 0.5639 0.071 Uiso 1 1 calc R . .
C14 C 0.8408(3) 0.7121(2) 0.61474(11) 0.0347(6) Uani 1 1 d . . .
H14A H 0.7562 0.7602 0.6138 0.042 Uiso 1 1 calc R . .
C15 C 0.9610(3) 0.7748(2) 0.63519(11) 0.0345(6) Uani 1 1 d . . .
H15A H 1.0473 0.7284 0.6375 0.041 Uiso 1 1 calc R . .
C16 C 0.9917(3) 0.8782(2) 0.59672(13) 0.0467(7) Uani 1 1 d . . .
H16A H 0.9129 0.9295 0.5990 0.056 Uiso 1 1 calc R . .
H16B H 1.0767 0.9108 0.6086 0.056 Uiso 1 1 calc R . .
C17 C 1.0135(3) 0.8618(3) 0.53818(13) 0.0482(8) Uani 1 1 d . . .
H17A H 1.1009 0.8201 0.5343 0.058 Uiso 1 1 calc R . .
H17B H 1.0224 0.9324 0.5147 0.058 Uiso 1 1 calc R . .
C18 C 0.8053(4) 0.6117(3) 0.65529(12) 0.0517(8) Uani 1 1 d . . .
H18A H 0.8847 0.5600 0.6562 0.062 Uiso 1 1 calc R . .
H18B H 0.7227 0.5773 0.6427 0.062 Uiso 1 1 calc R . .
C19 C 0.7743(4) 0.6352(3) 0.71264(13) 0.0540(8) Uani 1 1 d . . .
H19A H 0.7577 0.5668 0.7372 0.065 Uiso 1 1 calc R . .
H19B H 0.6881 0.6799 0.7128 0.065 Uiso 1 1 calc R . .
C20 C 0.8953(3) 0.6939(2) 0.73364(12) 0.0404(7) Uani 1 1 d . . .
C21 C 0.9201(3) 0.7962(2) 0.69199(12) 0.0365(6) Uani 1 1 d . . .
H21A H 0.8283 0.8357 0.6887 0.044 Uiso 1 1 calc R . .
C22 C 1.0272(4) 0.6218(3) 0.74118(14) 0.0567(9) Uani 1 1 d . . .
H22A H 1.0467 0.5904 0.7083 0.085 Uiso 1 1 calc R . .
H22B H 1.0119 0.5642 0.7718 0.085 Uiso 1 1 calc R . .
H22C H 1.1070 0.6649 0.7483 0.085 Uiso 1 1 calc R . .
C23 C 0.8628(3) 0.7444(2) 0.78526(12) 0.0421(7) Uani 1 1 d . . .
H23A H 0.7682 0.7793 0.7810 0.050 Uiso 1 1 calc R . .
C24 C 0.9720(4) 0.8363(3) 0.78093(13) 0.0486(8) Uani 1 1 d . . .
H24A H 0.9297 0.9003 0.7939 0.058 Uiso 1 1 calc R . .
H24B H 1.0541 0.8123 0.8031 0.058 Uiso 1 1 calc R . .
C25 C 1.0163(4) 0.8635(3) 0.72034(13) 0.0488(8) Uani 1 1 d . . .
H25A H 1.0029 0.9410 0.7069 0.059 Uiso 1 1 calc R . .
H25B H 1.1156 0.8436 0.7146 0.059 Uiso 1 1 calc R . .
C26 C 0.7619(6) 0.5803(4) 0.84493(17) 0.0944(16) Uani 1 1 d . . .
H26A H 0.7656 0.5375 0.8811 0.142 Uiso 1 1 calc R . .
H26B H 0.7885 0.5350 0.8177 0.142 Uiso 1 1 calc R . .
H26C H 0.6667 0.6085 0.8385 0.142 Uiso 1 1 calc R . .
C27 C 0.8627(4) 0.6732(3) 0.84107(13) 0.0555(8) Uani 1 1 d . . .
H27A H 0.9591 0.6421 0.8468 0.067 Uiso 1 1 calc R . .
C28 C 0.8297(4) 0.7402(3) 0.88597(13) 0.0583(9) Uani 1 1 d . . .
H28A H 0.8900 0.8042 0.8801 0.070 Uiso 1 1 calc R . .
H28B H 0.7314 0.7660 0.8826 0.070 Uiso 1 1 calc R . .
C29 C 0.8490(5) 0.6834(4) 0.94275(15) 0.0732(11) Uani 1 1 d . . .
H29A H 0.7795 0.6253 0.9505 0.088 Uiso 1 1 calc R . .
H29B H 0.9432 0.6493 0.9450 0.088 Uiso 1 1 calc R . .
C30 C 0.8339(5) 0.7543(4) 0.98548(16) 0.0815(13) Uani 1 1 d . . .
H30A H 0.7391 0.7873 0.9833 0.098 Uiso 1 1 calc R . .
H30B H 0.9019 0.8132 0.9769 0.098 Uiso 1 1 calc R . .
C31 C 0.8552(6) 0.7009(5) 1.04304(17) 0.1027(19) Uani 1 1 d . . .
H31A H 0.9460 0.6601 1.0440 0.123 Uiso 1 1 calc R . .
C32 C 0.7432(8) 0.6237(7) 1.0622(2) 0.156(3) Uani 1 1 d . . .
H32A H 0.7604 0.5908 1.0995 0.234 Uiso 1 1 calc R . .
H32B H 0.7425 0.5677 1.0390 0.234 Uiso 1 1 calc R . .
H32C H 0.6526 0.6615 1.0606 0.234 Uiso 1 1 calc R . .
C33 C 0.8648(9) 0.7831(8) 1.0803(2) 0.175(4) Uani 1 1 d . . .
H33A H 0.8783 0.7466 1.1174 0.263 Uiso 1 1 calc R . .
H33B H 0.7782 0.8261 1.0790 0.263 Uiso 1 1 calc R . .
H33C H 0.9441 0.8302 1.0689 0.263 Uiso 1 1 calc R . .
C34 C 0.6018(3) 0.3845(3) 0.25830(13) 0.0496(8) Uani 1 1 d . . .
C35 C 0.6113(3) 0.2756(3) 0.25898(14) 0.0524(8) Uani 1 1 d . . .
H35 H 0.6132 0.2471 0.2260 0.063 Uiso 1 1 calc R . .
C36 C 0.6181(3) 0.2081(3) 0.30726(14) 0.0485(8) Uani 1 1 d . . .
H36 H 0.6237 0.1327 0.3073 0.058 Uiso 1 1 calc R . .
C37 C 0.6170(3) 0.2470(2) 0.35652(13) 0.0402(7) Uani 1 1 d . . .
C38 C 0.6108(4) 0.3584(3) 0.35494(13) 0.0496(8) Uani 1 1 d . . .
H38 H 0.6118 0.3880 0.3876 0.059 Uiso 1 1 calc R . .
C39 C 0.6033(4) 0.4251(3) 0.30595(14) 0.0548(9) Uani 1 1 d . . .
H39 H 0.5989 0.5007 0.3052 0.066 Uiso 1 1 calc R . .
C40 C 0.6105(3) 0.1784(2) 0.45749(13) 0.0396(7) Uani 1 1 d . . .
C41 C 0.6330(3) 0.0718(2) 0.49186(13) 0.0414(7) Uani 1 1 d . . .
C42 C 0.6110(3) 0.0645(2) 0.55179(13) 0.0411(7) Uani 1 1 d . . .
H42A H 0.6663 0.0028 0.5700 0.049 Uiso 1 1 calc R . .
H42B H 0.5111 0.0502 0.5610 0.049 Uiso 1 1 calc R . .
C43 C 0.6526(3) 0.1659(2) 0.57361(12) 0.0364(6) Uani 1 1 d . . .
C44 C 0.5639(3) 0.2583(2) 0.54181(12) 0.0387(6) Uani 1 1 d . . .
H44 H 0.4638 0.2419 0.5519 0.046 Uiso 1 1 calc R . .
C45 C 0.5769(3) 0.2632(2) 0.48218(13) 0.0419(7) Uani 1 1 d . . .
H45 H 0.5604 0.3304 0.4601 0.050 Uiso 1 1 calc R . .
C46 C 0.8100(3) 0.1824(3) 0.56249(13) 0.0456(7) Uani 1 1 d . . .
H46A H 0.8614 0.1174 0.5780 0.068 Uiso 1 1 calc R . .
H46B H 0.8405 0.2434 0.5790 0.068 Uiso 1 1 calc R . .
H46C H 0.8287 0.1969 0.5234 0.068 Uiso 1 1 calc R . .
C47 C 0.6139(3) 0.1611(2) 0.63406(12) 0.0386(6) Uani 1 1 d . . .
H47 H 0.5107 0.1494 0.6375 0.046 Uiso 1 1 calc R . .
C48 C 0.6819(3) 0.0674(2) 0.67179(13) 0.0456(7) Uani 1 1 d . . .
H48A H 0.6538 -0.0012 0.6608 0.055 Uiso 1 1 calc R . .
H48B H 0.7848 0.0724 0.6673 0.055 Uiso 1 1 calc R . .
C49 C 0.6392(3) 0.2690(2) 0.65371(13) 0.0414(7) Uani 1 1 d . . .
H49 H 0.7416 0.2839 0.6501 0.050 Uiso 1 1 calc R . .
C50 C 0.5617(4) 0.3612(2) 0.61946(13) 0.0485(8) Uani 1 1 d . . .
H50A H 0.4598 0.3525 0.6264 0.058 Uiso 1 1 calc R . .
H50B H 0.5886 0.4299 0.6306 0.058 Uiso 1 1 calc R . .
C51 C 0.5929(4) 0.3663(2) 0.55922(14) 0.0508(8) Uani 1 1 d . . .
H51A H 0.6921 0.3852 0.5511 0.061 Uiso 1 1 calc R . .
H51B H 0.5338 0.4229 0.5386 0.061 Uiso 1 1 calc R . .
C52 C 0.6416(4) 0.0655(2) 0.73177(13) 0.0480(7) Uani 1 1 d . . .
H52A H 0.5404 0.0511 0.7373 0.058 Uiso 1 1 calc R . .
H52B H 0.6935 0.0064 0.7539 0.058 Uiso 1 1 calc R . .
C53 C 0.6745(3) 0.1722(2) 0.75067(13) 0.0429(7) Uani 1 1 d . . .
C54 C 0.5962(3) 0.2604(2) 0.71272(13) 0.0435(7) Uani 1 1 d . . .
H54 H 0.4952 0.2407 0.7155 0.052 Uiso 1 1 calc R . .
C55 C 0.8334(3) 0.1886(3) 0.74908(15) 0.0593(9) Uani 1 1 d . . .
H55A H 0.8778 0.1308 0.7739 0.089 Uiso 1 1 calc R . .
H55B H 0.8535 0.2580 0.7600 0.089 Uiso 1 1 calc R . .
H55C H 0.8703 0.1875 0.7122 0.089 Uiso 1 1 calc R . .
C56 C 0.6086(5) 0.3603(3) 0.73934(15) 0.0661(10) Uani 1 1 d . . .
H56A H 0.5307 0.4116 0.7291 0.079 Uiso 1 1 calc R . .
H56B H 0.6985 0.3966 0.7291 0.079 Uiso 1 1 calc R . .
C57 C 0.6013(5) 0.3165(3) 0.80030(16) 0.0693(11) Uani 1 1 d . . .
H57A H 0.5125 0.3394 0.8167 0.083 Uiso 1 1 calc R . .
H57B H 0.6801 0.3439 0.8188 0.083 Uiso 1 1 calc R . .
C58 C 0.6099(3) 0.1917(3) 0.80608(14) 0.0490(8) Uani 1 1 d . . .
H58 H 0.5118 0.1649 0.8082 0.059 Uiso 1 1 calc R . .
C59 C 0.6862(5) 0.0192(3) 0.86553(16) 0.0719(11) Uani 1 1 d . . .
H59A H 0.7157 -0.0096 0.9022 0.108 Uiso 1 1 calc R . .
H59B H 0.7529 -0.0042 0.8391 0.108 Uiso 1 1 calc R . .
H59C H 0.5930 -0.0073 0.8598 0.108 Uiso 1 1 calc R . .
C60 C 0.6820(4) 0.1405(3) 0.85851(14) 0.0569(9) Uani 1 1 d . . .
H60 H 0.7807 0.1660 0.8565 0.068 Uiso 1 1 calc R . .
C61 C 0.6089(5) 0.1779(3) 0.90842(15) 0.0706(11) Uani 1 1 d . . .
H61A H 0.5947 0.2568 0.9012 0.085 Uiso 1 1 calc R . .
H61B H 0.5157 0.1445 0.9143 0.085 Uiso 1 1 calc R . .
C62 C 0.6933(6) 0.1485(5) 0.95974(18) 0.0961(15) Uani 1 1 d . . .
H62A H 0.6826 0.0710 0.9735 0.115 Uiso 1 1 calc R . .
H62B H 0.7937 0.1615 0.9508 0.115 Uiso 1 1 calc R . .
C63 C 0.6478(6) 0.2119(5) 1.0031(2) 0.1015(16) Uani 1 1 d . . .
H63A H 0.6519 0.2894 0.9881 0.122 Uiso 1 1 calc R . .
H63B H 0.5490 0.1951 1.0134 0.122 Uiso 1 1 calc R . .
C64 C 0.7316(7) 0.1920(9) 1.0522(2) 0.158(4) Uani 1 1 d . . .
H64 H 0.7107 0.1165 1.0689 0.190 Uiso 1 1 calc R . .
C65 C 0.6712(8) 0.2626(7) 1.0930(3) 0.147(3) Uani 1 1 d . . .
H65A H 0.6681 0.3379 1.0756 0.221 Uiso 1 1 calc R . .
H65B H 0.7310 0.2555 1.1245 0.221 Uiso 1 1 calc R . .
H65C H 0.5765 0.2392 1.1045 0.221 Uiso 1 1 calc R . .
C66 C 0.8785(9) 0.1950(9) 1.0455(3) 0.182(4) Uani 1 1 d . . .
H66A H 0.9110 0.1349 1.0276 0.273 Uiso 1 1 calc R . .
H66B H 0.9212 0.1893 1.0810 0.273 Uiso 1 1 calc R . .
H66C H 0.9055 0.2629 1.0233 0.273 Uiso 1 1 calc R . .
C67 C 0.4009(3) 0.7702(3) 0.68278(13) 0.0458(7) Uani 1 1 d . . .
C68 C 0.3899(3) 0.6608(3) 0.68430(13) 0.0482(7) Uani 1 1 d . . .
H68 H 0.3903 0.6138 0.7179 0.058 Uiso 1 1 calc R . .
C69 C 0.3784(3) 0.6203(2) 0.63669(14) 0.0470(7) Uani 1 1 d . . .
H69 H 0.3700 0.5449 0.6381 0.056 Uiso 1 1 calc R . .
C70 C 0.3786(3) 0.6864(2) 0.58606(12) 0.0363(6) Uani 1 1 d . . .
C71 C 0.3874(3) 0.7975(2) 0.58586(13) 0.0447(7) Uani 1 1 d . . .
H71 H 0.3860 0.8453 0.5525 0.054 Uiso 1 1 calc R . .
C72 C 0.3981(4) 0.8378(3) 0.63384(14) 0.0483(8) Uani 1 1 d . . .
H72 H 0.4037 0.9132 0.6331 0.058 Uiso 1 1 calc R . .
C73 C 0.3852(3) 0.6734(2) 0.48577(12) 0.0377(6) Uani 1 1 d . . .
C74 C 0.3599(3) 0.5852(2) 0.45384(13) 0.0426(7) Uani 1 1 d . . .
C75 C 0.3860(3) 0.6090(2) 0.39373(12) 0.0398(6) Uani 1 1 d . . .
H75A H 0.3311 0.5588 0.3762 0.048 Uiso 1 1 calc R . .
H75B H 0.4863 0.5957 0.3858 0.048 Uiso 1 1 calc R . .
C76 C 0.3474(3) 0.7247(2) 0.36916(12) 0.0360(6) Uani 1 1 d . . .
C77 C 0.4363(3) 0.7957(2) 0.39922(12) 0.0382(6) Uani 1 1 d . . .
H77 H 0.5360 0.7795 0.3900 0.046 Uiso 1 1 calc R . .
C78 C 0.4214(3) 0.7693(2) 0.45973(12) 0.0414(7) Uani 1 1 d . . .
H78 H 0.4390 0.8244 0.4805 0.050 Uiso 1 1 calc R . .
C79 C 0.1899(3) 0.7418(3) 0.37939(14) 0.0465(7) Uani 1 1 d . . .
H79A H 0.1704 0.7358 0.4184 0.070 Uiso 1 1 calc R . .
H79B H 0.1374 0.6871 0.3648 0.070 Uiso 1 1 calc R . .
H79C H 0.1614 0.8134 0.3615 0.070 Uiso 1 1 calc R . .
C80 C 0.3869(3) 0.7501(2) 0.30802(12) 0.0377(6) Uani 1 1 d . . .
H80 H 0.4892 0.7335 0.3049 0.045 Uiso 1 1 calc R . .
C81 C 0.3690(3) 0.8709(2) 0.28561(12) 0.0404(7) Uani 1 1 d . . .
H81 H 0.2674 0.8903 0.2877 0.049 Uiso 1 1 calc R . .
C82 C 0.4484(4) 0.9396(2) 0.31900(13) 0.0490(8) Uani 1 1 d . . .
H82A H 0.5500 0.9278 0.3134 0.059 Uiso 1 1 calc R . .
H82B H 0.4272 1.0163 0.3059 0.059 Uiso 1 1 calc R . .
C83 C 0.4130(4) 0.9158(2) 0.37851(14) 0.0485(8) Uani 1 1 d . . .
H83A H 0.3141 0.9358 0.3850 0.058 Uiso 1 1 calc R . .
H83B H 0.4727 0.9589 0.3984 0.058 Uiso 1 1 calc R . .
C84 C 0.3139(4) 0.6802(3) 0.27237(13) 0.0504(8) Uani 1 1 d . . .
H84A H 0.3361 0.6037 0.2855 0.060 Uiso 1 1 calc R . .
H84B H 0.2114 0.6903 0.2761 0.060 Uiso 1 1 calc R . .
C85 C 0.3571(4) 0.7063(2) 0.21261(14) 0.0544(8) Uani 1 1 d . . .
H85A H 0.3017 0.6625 0.1916 0.065 Uiso 1 1 calc R . .
H85B H 0.4570 0.6870 0.2081 0.065 Uiso 1 1 calc R . .
C86 C 0.3347(3) 0.8263(2) 0.19015(13) 0.0438(7) Uani 1 1 d . . .
C87 C 0.4162(3) 0.8893(2) 0.22658(13) 0.0415(7) Uani 1 1 d . . .
H87 H 0.5150 0.8621 0.2257 0.050 Uiso 1 1 calc R . .
C88 C 0.1779(3) 0.8565(4) 0.18901(15) 0.0650(10) Uani 1 1 d . . .
H88A H 0.1288 0.8097 0.1682 0.097 Uiso 1 1 calc R . .
H88B H 0.1661 0.9315 0.1720 0.097 Uiso 1 1 calc R . .
H88C H 0.1392 0.8475 0.2261 0.097 Uiso 1 1 calc R . .
C89 C 0.4064(3) 0.8682(3) 0.13405(14) 0.0497(8) Uani 1 1 d . . .
H89 H 0.5006 0.8325 0.1338 0.060 Uiso 1 1 calc R . .
C90 C 0.4312(5) 0.9887(3) 0.13660(15) 0.0633(9) Uani 1 1 d . . .
H90A H 0.5256 1.0096 0.1218 0.076 Uiso 1 1 calc R . .
H90B H 0.3610 1.0341 0.1150 0.076 Uiso 1 1 calc R . .
C91 C 0.4179(5) 1.0038(3) 0.19612(15) 0.0649(10) Uani 1 1 d . . .
H91A H 0.4984 1.0437 0.2066 0.078 Uiso 1 1 calc R . .
H91B H 0.3304 1.0430 0.2032 0.078 Uiso 1 1 calc R . .
C92 C 0.3362(4) 0.8524(3) 0.08159(14) 0.0609(9) Uani 1 1 d . . .
H92 H 0.2457 0.8937 0.0794 0.073 Uiso 1 1 calc R . .
C93 C 0.3040(6) 0.7346(4) 0.07984(17) 0.0914(16) Uani 1 1 d . . .
H93A H 0.2751 0.7267 0.0434 0.137 Uiso 1 1 calc R . .
H93B H 0.2284 0.7111 0.1060 0.137 Uiso 1 1 calc R . .
H93C H 0.3880 0.6904 0.0890 0.137 Uiso 1 1 calc R . .
C94 C 0.4283(4) 0.8971(4) 0.03206(15) 0.0704(11) Uani 1 1 d . . .
H94A H 0.4548 0.9710 0.0360 0.084 Uiso 1 1 calc R . .
H94B H 0.5155 0.8533 0.0333 0.084 Uiso 1 1 calc R . .
C95 C 0.3682(6) 0.9010(5) -0.02308(17) 0.0931(15) Uani 1 1 d . . .
H95A H 0.4440 0.9183 -0.0507 0.112 Uiso 1 1 calc R . .
H95B H 0.3334 0.8288 -0.0263 0.112 Uiso 1 1 calc R . .
C96 C 0.2532(6) 0.9800(6) -0.0349(2) 0.116(2) Uani 1 1 d . . .
H96A H 0.2903 1.0530 -0.0356 0.139 Uiso 1 1 calc R . .
H96B H 0.1818 0.9675 -0.0052 0.139 Uiso 1 1 calc R . .
C97 C 0.1816(9) 0.9754(12) -0.0893(3) 0.232(7) Uani 1 1 d . . .
H97 H 0.1305 0.9059 -0.0828 0.278 Uiso 1 1 calc R . .
C98 C 0.2593(12) 0.9702(9) -0.1359(4) 0.217(5) Uani 1 1 d . . .
H98A H 0.3139 1.0359 -0.1453 0.325 Uiso 1 1 calc R . .
H98B H 0.1965 0.9633 -0.1655 0.325 Uiso 1 1 calc R . .
H98C H 0.3228 0.9078 -0.1303 0.325 Uiso 1 1 calc R . .
C99 C 0.0722(10) 1.0553(13) -0.0970(4) 0.262(8) Uani 1 1 d . . .
H99A H -0.0028 1.0364 -0.0698 0.393 Uiso 1 1 calc R . .
H99B H 0.0348 1.0587 -0.1333 0.393 Uiso 1 1 calc R . .
H99C H 0.1098 1.1255 -0.0931 0.393 Uiso 1 1 calc R . .
C100 C 0.1787(4) 0.2864(3) 0.71148(15) 0.0575(9) Uani 1 1 d . . .
C101 C 0.1983(4) 0.1782(3) 0.71175(16) 0.0573(9) Uani 1 1 d . . .
H101 H 0.2140 0.1317 0.7448 0.069 Uiso 1 1 calc R . .
C102 C 0.1949(3) 0.1379(3) 0.66418(15) 0.0508(8) Uani 1 1 d . . .
H102 H 0.2080 0.0628 0.6648 0.061 Uiso 1 1 calc R . .
C103 C 0.1729(3) 0.2032(2) 0.61480(13) 0.0422(7) Uani 1 1 d . . .
C104 C 0.1511(4) 0.3132(3) 0.61584(15) 0.0523(8) Uani 1 1 d . . .
H104 H 0.1339 0.3601 0.5831 0.063 Uiso 1 1 calc R . .
C105 C 0.1545(4) 0.3543(3) 0.66373(16) 0.0585(9) Uani 1 1 d . . .
H105 H 0.1401 0.4291 0.6639 0.070 Uiso 1 1 calc R . .
C106 C 0.1717(3) 0.1993(2) 0.51382(12) 0.0379(6) Uani 1 1 d . . .
C107 C 0.2450(3) 0.1281(2) 0.47934(13) 0.0416(7) Uani 1 1 d . . .
C108 C 0.2546(3) 0.1666(3) 0.42031(14) 0.0481(8) Uani 1 1 d . . .
H10A H 0.2651 0.1035 0.4013 0.058 Uiso 1 1 calc R . .
H10B H 0.3400 0.2101 0.4123 0.058 Uiso 1 1 calc R . .
C109 C 0.1279(3) 0.2345(2) 0.39734(12) 0.0378(6) Uani 1 1 d . . .
C110 C 0.1128(3) 0.3271(2) 0.43114(13) 0.0407(7) Uani 1 1 d . . .
H110 H 0.1997 0.3704 0.4236 0.049 Uiso 1 1 calc R . .
C111 C 0.1079(3) 0.2886(2) 0.49092(13) 0.0408(7) Uani 1 1 d . . .
H111 H 0.0566 0.3302 0.5135 0.049 Uiso 1 1 calc R . .
C112 C -0.0008(3) 0.1617(3) 0.40421(15) 0.0537(8) Uani 1 1 d . . .
H11A H 0.0209 0.0958 0.3892 0.081 Uiso 1 1 calc R . .
H11B H -0.0795 0.1996 0.3850 0.081 Uiso 1 1 calc R . .
H11C H -0.0259 0.1435 0.4427 0.081 Uiso 1 1 calc R . .
C113 C 0.1555(3) 0.2836(2) 0.33793(13) 0.0416(7) Uani 1 1 d . . .
H113 H 0.2428 0.3262 0.3375 0.050 Uiso 1 1 calc R . .
C114 C 0.0396(3) 0.3651(2) 0.31556(13) 0.0402(7) Uani 1 1 d . . .
H114 H -0.0491 0.3251 0.3137 0.048 Uiso 1 1 calc R . .
C115 C 0.0136(4) 0.4499(2) 0.35235(13) 0.0513(8) Uani 1 1 d . . .
H11F H -0.0700 0.4933 0.3399 0.062 Uiso 1 1 calc R . .
H11G H 0.0944 0.4987 0.3488 0.062 Uiso 1 1 calc R . .
C116 C -0.0087(4) 0.4028(3) 0.41225(14) 0.0541(8) Uani 1 1 d . . .
H11H H -0.0149 0.4617 0.4342 0.065 Uiso 1 1 calc R . .
H11I H -0.0976 0.3630 0.4172 0.065 Uiso 1 1 calc R . .
C117 C 0.1852(4) 0.2019(3) 0.29971(14) 0.0577(9) Uani 1 1 d . . .
H11D H 0.2646 0.1549 0.3135 0.069 Uiso 1 1 calc R . .
H11E H 0.1023 0.1562 0.2994 0.069 Uiso 1 1 calc R . .
C118 C 0.2200(4) 0.2547(3) 0.24251(15) 0.0618(10) Uani 1 1 d . . .
H11J H 0.2329 0.1983 0.2193 0.074 Uiso 1 1 calc R . .
H11K H 0.3096 0.2929 0.2422 0.074 Uiso 1 1 calc R . .
C119 C 0.1078(3) 0.3340(2) 0.21868(14) 0.0462(7) Uani 1 1 d . . .
C120 C 0.0837(3) 0.4151(2) 0.25868(13) 0.0416(7) Uani 1 1 d . . .
H120 H 0.1768 0.4479 0.2621 0.050 Uiso 1 1 calc R . .
C121 C -0.0283(4) 0.2749(3) 0.21077(15) 0.0569(9) Uani 1 1 d . . .
H12N H -0.0627 0.2374 0.2458 0.085 Uiso 1 1 calc R . .
H12O H -0.0095 0.2227 0.1862 0.085 Uiso 1 1 calc R . .
H12P H -0.0991 0.3271 0.1953 0.085 Uiso 1 1 calc R . .
C122 C 0.1470(3) 0.4122(3) 0.16650(14) 0.0504(8) Uani 1 1 d . . .
H122 H 0.2421 0.4399 0.1719 0.060 Uiso 1 1 calc R . .
C123 C 0.0430(4) 0.5071(3) 0.16805(15) 0.0600(9) Uani 1 1 d . . .
H12A H 0.0893 0.5761 0.1545 0.072 Uiso 1 1 calc R . .
H12B H -0.0378 0.5000 0.1451 0.072 Uiso 1 1 calc R . .
C124 C -0.0060(4) 0.5036(3) 0.22758(14) 0.0541(8) Uani 1 1 d . . .
H12C H 0.0096 0.5734 0.2399 0.065 Uiso 1 1 calc R . .
H12D H -0.1066 0.4863 0.2323 0.065 Uiso 1 1 calc R . .
C125 C 0.1525(4) 0.3722(3) 0.11141(15) 0.0597(9) Uani 1 1 d . . .
H125 H 0.0546 0.3570 0.1021 0.072 Uiso 1 1 calc R . .
C126 C 0.2387(6) 0.2708(4) 0.11076(19) 0.0898(15) Uani 1 1 d . . .
H12G H 0.3336 0.2820 0.1224 0.135 Uiso 1 1 calc R . .
H12H H 0.2429 0.2529 0.0740 0.135 Uiso 1 1 calc R . .
H12I H 0.1956 0.2117 0.1355 0.135 Uiso 1 1 calc R . .
C127 C 0.2083(5) 0.4612(4) 0.06826(16) 0.0731(11) Uani 1 1 d . . .
H12E H 0.1549 0.5281 0.0715 0.088 Uiso 1 1 calc R . .
H12F H 0.3069 0.4738 0.0761 0.088 Uiso 1 1 calc R . .
C128 C 0.2021(7) 0.4417(4) 0.01062(19) 0.0973(16) Uani 1 1 d . . .
H12L H 0.1040 0.4287 0.0022 0.117 Uiso 1 1 calc R . .
H12M H 0.2579 0.3764 0.0064 0.117 Uiso 1 1 calc R . .
C129 C 0.2583(6) 0.5372(4) -0.02962(18) 0.0928(15) Uani 1 1 d . . .
H12J H 0.2021 0.6019 -0.0246 0.111 Uiso 1 1 calc R . .
H12K H 0.3556 0.5502 -0.0201 0.111 Uiso 1 1 calc R . .
C130 C 0.2578(10) 0.5261(7) -0.0874(3) 0.154(3) Uani 1 1 d . . .
H130 H 0.1590 0.5137 -0.0967 0.185 Uiso 1 1 calc R . .
C131 C 0.3386(15) 0.4411(10) -0.1011(4) 0.250(7) Uani 1 1 d . . .
H13G H 0.4286 0.4388 -0.0832 0.374 Uiso 1 1 calc R . .
H13H H 0.3546 0.4510 -0.1404 0.374 Uiso 1 1 calc R . .
H13I H 0.2895 0.3736 -0.0894 0.374 Uiso 1 1 calc R . .
C132 C 0.3057(11) 0.6287(8) -0.1231(3) 0.187(4) Uani 1 1 d . . .
H13D H 0.2339 0.6850 -0.1223 0.281 Uiso 1 1 calc R . .
H13E H 0.3208 0.6150 -0.1603 0.281 Uiso 1 1 calc R . .
H13F H 0.3933 0.6522 -0.1095 0.281 Uiso 1 1 calc R . .

loop_
_atom_site_aniso_label
_atom_site_aniso_U_11
_atom_site_aniso_U_22
_atom_site_aniso_U_33
_atom_site_aniso_U_23
_atom_site_aniso_U_13
_atom_site_aniso_U_12
Cl1 0.0833(7) 0.0725(6) 0.0557(5) 0.0132(4) -0.0086(5) -0.0028(5)
Cl2 0.0839(7) 0.0764(6) 0.0540(5) 0.0082(5) 0.0052(5) 0.0166(5)
Cl3 0.0737(6) 0.0778(6) 0.0488(5) -0.0231(4) -0.0002(4) -0.0127(5)
Cl4 0.0989(9) 0.1016(8) 0.0742(7) -0.0356(6) -0.0167(6) 0.0189(7)
O1 0.0490(13) 0.0452(12) 0.0497(13) -0.0092(10) -0.0048(10) -0.0108(10)
O2 0.0728(16) 0.0389(12) 0.0634(15) -0.0106(11) -0.0186(12) 0.0146(11)
O3 0.0812(17) 0.0397(13) 0.0589(14) -0.0100(11) -0.0151(12) -0.0157(11)
O4 0.0499(13) 0.0420(12) 0.0694(15) -0.0105(11) -0.0114(11) 0.0109(10)
N1 0.0423(14) 0.0347(13) 0.0444(14) -0.0076(11) -0.0001(11) 0.0009(10)
N2 0.0454(15) 0.0347(13) 0.0524(16) -0.0064(11) -0.0012(12) 0.0015(11)
N3 0.0414(14) 0.0351(13) 0.0532(16) -0.0116(11) 0.0024(11) -0.0050(10)
N4 0.0468(15) 0.0305(12) 0.0610(17) -0.0042(11) 0.0016(12) -0.0013(11)
C1 0.0370(17) 0.0522(19) 0.0505(19) 0.0032(15) -0.0056(14) 0.0016(14)
C2 0.0440(18) 0.060(2) 0.0445(18) -0.0119(15) 0.0002(14) 0.0043(15)
C3 0.0375(16) 0.0463(17) 0.0447(17) -0.0114(14) 0.0038(13) 0.0010(13)
C4 0.0265(14) 0.0361(15) 0.0431(16) -0.0059(12) -0.0001(12) 0.0056(11)
C5 0.0472(18) 0.0444(17) 0.0467(18) -0.0094(14) -0.0086(14) 0.0034(14)
C6 0.052(2) 0.0385(17) 0.060(2) -0.0013(15) -0.0106(16) -0.0019(14)
C7 0.0266(14) 0.0357(15) 0.0432(16) -0.0067(12) 0.0010(11) 0.0060(11)
C8 0.0274(14) 0.0332(14) 0.0450(16) -0.0052(12) -0.0035(12) 0.0004(11)
C9 0.0357(16) 0.0424(16) 0.0453(17) -0.0071(13) 0.0002(12) -0.0100(12)
C10 0.0271(14) 0.0298(14) 0.0426(15) -0.0064(11) -0.0015(11) 0.0002(11)
C11 0.0353(15) 0.0329(14) 0.0430(16) -0.0055(12) -0.0029(12) 0.0010(11)
C12 0.0310(14) 0.0368(15) 0.0447(16) -0.0030(12) 0.0015(12) 0.0002(12)
C13 0.0429(18) 0.0448(17) 0.0537(19) -0.0090(14) -0.0077(14) 0.0144(13)
C14 0.0254(13) 0.0339(14) 0.0439(16) -0.0035(12) -0.0001(11) -0.0017(11)
C15 0.0268(14) 0.0354(14) 0.0412(15) -0.0062(12) -0.0028(11) 0.0015(11)
C16 0.0492(19) 0.0387(16) 0.0526(19) -0.0062(14) -0.0038(14) -0.0144(14)
C17 0.0508(19) 0.0461(17) 0.0476(18) -0.0047(14) -0.0028(14) -0.0196(14)
C18 0.069(2) 0.0443(17) 0.0414(17) -0.0023(14) -0.0011(15) -0.0283(16)
C19 0.059(2) 0.055(2) 0.0473(18) -0.0045(15) 0.0020(15) -0.0241(16)
C20 0.0437(17) 0.0365(15) 0.0403(16) -0.0036(12) -0.0014(13) -0.0041(13)
C21 0.0320(15) 0.0331(14) 0.0441(16) -0.0049(12) -0.0019(12) 0.0015(11)
C22 0.066(2) 0.0492(19) 0.053(2) -0.0020(15) -0.0044(17) 0.0180(16)
C23 0.0417(17) 0.0383(16) 0.0463(17) -0.0071(13) 0.0019(13) -0.0032(13)
C24 0.0526(19) 0.0483(18) 0.0461(18) -0.0107(14) -0.0004(14) -0.0094(15)
C25 0.0523(19) 0.0482(18) 0.0465(18) -0.0088(14) 0.0020(14) -0.0111(15)
C26 0.144(5) 0.082(3) 0.056(2) -0.002(2) 0.011(3) -0.050(3)
C27 0.068(2) 0.054(2) 0.0431(18) -0.0037(15) 0.0029(16) -0.0064(17)
C28 0.068(2) 0.062(2) 0.0438(19) -0.0061(16) 0.0036(16) -0.0028(18)
C29 0.084(3) 0.084(3) 0.050(2) -0.004(2) -0.002(2) 0.007(2)
C30 0.080(3) 0.117(4) 0.048(2) -0.017(2) 0.004(2) 0.010(3)
C31 0.085(3) 0.168(6) 0.048(3) -0.005(3) 0.004(2) 0.044(4)
C32 0.147(6) 0.209(8) 0.081(4) 0.067(5) 0.022(4) 0.022(6)
C33 0.164(7) 0.306(12) 0.074(4) -0.091(6) -0.029(4) 0.077(7)
C34 0.0409(18) 0.057(2) 0.0470(19) 0.0017(15) 0.0036(14) 0.0052(14)
C35 0.0464(19) 0.060(2) 0.053(2) -0.0166(16) 0.0053(15) -0.0050(15)
C36 0.0474(19) 0.0399(17) 0.060(2) -0.0143(15) 0.0058(15) -0.0065(14)
C37 0.0278(15) 0.0383(16) 0.0537(18) -0.0046(13) -0.0013(13) -0.0007(12)
C38 0.060(2) 0.0413(17) 0.0471(18) -0.0072(14) 0.0017(15) 0.0010(15)
C39 0.068(2) 0.0382(17) 0.056(2) -0.0033(15) 0.0074(17) 0.0058(15)
C40 0.0256(14) 0.0351(15) 0.0559(19) 0.0007(13) -0.0041(12) -0.0047(11)
C41 0.0355(16) 0.0305(15) 0.0576(19) -0.0031(13) -0.0121(13) -0.0001(12)
C42 0.0373(16) 0.0263(14) 0.0573(18) 0.0023(12) -0.0091(13) 0.0012(11)
C43 0.0285(14) 0.0289(14) 0.0498(17) 0.0000(12) -0.0010(12) -0.0015(11)
C44 0.0324(15) 0.0306(14) 0.0519(17) -0.0031(12) -0.0003(13) 0.0030(11)
C45 0.0409(17) 0.0301(15) 0.0512(18) 0.0046(12) -0.0003(13) 0.0002(12)
C46 0.0276(15) 0.0504(18) 0.059(2) -0.0104(15) 0.0004(13) -0.0035(12)
C47 0.0247(14) 0.0349(14) 0.0557(18) -0.0047(13) -0.0059(12) 0.0000(11)
C48 0.0488(18) 0.0358(16) 0.0518(18) -0.0059(13) -0.0060(14) 0.0050(13)
C49 0.0354(16) 0.0318(14) 0.0563(19) -0.0041(13) 0.0004(13) -0.0049(12)
C50 0.057(2) 0.0278(15) 0.060(2) -0.0051(13) -0.0029(15) 0.0032(13)
C51 0.059(2) 0.0308(16) 0.060(2) 0.0001(14) -0.0010(16) 0.0050(14)
C52 0.055(2) 0.0342(16) 0.0539(19) -0.0044(14) -0.0074(15) 0.0008(14)
C53 0.0360(16) 0.0408(16) 0.0520(18) -0.0066(13) -0.0012(13) -0.0057(12)
C54 0.0372(16) 0.0333(15) 0.061(2) -0.0100(13) -0.0006(14) -0.0022(12)
C55 0.0385(18) 0.074(2) 0.066(2) -0.0105(18) -0.0074(16) -0.0048(16)
C56 0.100(3) 0.0395(19) 0.059(2) -0.0098(16) 0.003(2) 0.0012(19)
C57 0.100(3) 0.047(2) 0.061(2) -0.0122(17) -0.002(2) -0.002(2)
C58 0.0449(18) 0.0442(17) 0.059(2) -0.0093(15) -0.0030(15) -0.0079(14)
C59 0.099(3) 0.060(2) 0.054(2) -0.0017(17) -0.006(2) 0.013(2)
C60 0.054(2) 0.065(2) 0.052(2) -0.0089(17) -0.0036(16) -0.0069(17)
C61 0.087(3) 0.070(3) 0.057(2) -0.0170(19) -0.007(2) -0.002(2)
C62 0.115(4) 0.120(4) 0.058(3) -0.024(3) -0.012(3) 0.000(3)
C63 0.112(4) 0.125(4) 0.075(3) -0.038(3) -0.012(3) 0.000(3)
C64 0.081(4) 0.321(12) 0.087(4) -0.076(6) -0.010(3) -0.009(5)
C65 0.153(6) 0.200(8) 0.108(5) -0.085(5) -0.005(4) -0.001(6)
C66 0.151(7) 0.305(12) 0.105(5) -0.066(6) 0.003(4) -0.097(8)
C67 0.0414(17) 0.0540(19) 0.0437(18) -0.0129(14) 0.0014(13) -0.0031(14)
C68 0.0444(18) 0.0541(19) 0.0442(18) -0.0027(14) 0.0026(14) -0.0014(14)
C69 0.0467(18) 0.0334(15) 0.060(2) -0.0068(14) 0.0076(15) -0.0005(13)
C70 0.0222(14) 0.0368(15) 0.0506(17) -0.0094(13) 0.0005(12) 0.0011(11)
C71 0.0471(18) 0.0395(16) 0.0470(18) -0.0060(13) 0.0028(14) 0.0014(13)
C72 0.055(2) 0.0368(16) 0.055(2) -0.0138(14) 0.0050(15) -0.0038(14)
C73 0.0259(14) 0.0388(16) 0.0499(18) -0.0120(13) -0.0022(12) 0.0030(11)
C74 0.0354(16) 0.0358(16) 0.0590(19) -0.0127(14) -0.0118(13) 0.0002(12)
C75 0.0417(16) 0.0330(14) 0.0472(17) -0.0136(12) -0.0048(13) -0.0008(12)
C76 0.0244(14) 0.0355(14) 0.0511(17) -0.0160(12) -0.0034(12) 0.0023(11)
C77 0.0303(15) 0.0375(15) 0.0495(17) -0.0158(13) 0.0016(12) -0.0017(12)
C78 0.0392(16) 0.0366(16) 0.0529(18) -0.0207(14) -0.0021(13) -0.0029(12)
C79 0.0300(15) 0.0522(18) 0.0568(19) -0.0067(14) -0.0018(13) 0.0000(13)
C80 0.0292(14) 0.0332(14) 0.0524(18) -0.0128(13) -0.0011(12) 0.0025(11)
C81 0.0331(15) 0.0374(15) 0.0525(18) -0.0126(13) -0.0016(13) 0.0055(12)
C82 0.056(2) 0.0314(15) 0.060(2) -0.0096(14) -0.0046(16) -0.0004(14)
C83 0.056(2) 0.0333(15) 0.060(2) -0.0168(14) -0.0028(15) -0.0061(14)
C84 0.069(2) 0.0384(16) 0.0452(18) -0.0092(13) -0.0075(15) -0.0115(15)
C85 0.072(2) 0.0393(17) 0.055(2) -0.0147(15) -0.0105(17) -0.0067(16)
C86 0.0339(16) 0.0465(17) 0.0508(18) -0.0065(14) -0.0042(13) 0.0010(13)
C87 0.0333(15) 0.0344(15) 0.0569(19) -0.0076(13) -0.0010(13) 0.0026(12)
C88 0.0352(18) 0.102(3) 0.056(2) -0.006(2) -0.0049(15) -0.0002(18)
C89 0.0384(17) 0.0526(19) 0.056(2) -0.0034(15) 0.0008(14) 0.0002(14)
C90 0.078(3) 0.053(2) 0.057(2) -0.0006(16) -0.0014(18) -0.0099(18)
C91 0.089(3) 0.0442(19) 0.060(2) -0.0047(16) 0.001(2) -0.0088(18)
C92 0.060(2) 0.072(2) 0.050(2) -0.0066(17) -0.0028(16) -0.0034(18)
C93 0.136(5) 0.084(3) 0.058(3) -0.018(2) 0.000(3) -0.040(3)
C94 0.066(3) 0.086(3) 0.055(2) 0.001(2) 0.0057(18) 0.006(2)
C95 0.096(4) 0.125(4) 0.053(3) 0.003(2) 0.008(2) -0.015(3)
C96 0.072(3) 0.193(6) 0.068(3) 0.027(3) -0.004(2) 0.014(4)
C97 0.122(6) 0.47(2) 0.066(4) 0.043(7) 0.019(4) 0.094(9)
C98 0.268(13) 0.239(11) 0.149(8) -0.024(7) -0.126(9) -0.019(10)
C99 0.139(8) 0.48(2) 0.129(7) 0.046(10) -0.010(5) 0.132(11)
C100 0.0424(19) 0.071(2) 0.062(2) -0.0167(18) -0.0033(16) 0.0023(17)
C101 0.0402(18) 0.064(2) 0.064(2) -0.0010(18) -0.0020(16) 0.0016(16)
C102 0.0371(17) 0.0475(18) 0.066(2) -0.0041(16) 0.0036(15) -0.0045(14)
C103 0.0266(14) 0.0376(16) 0.061(2) -0.0045(14) 0.0007(13) -0.0037(12)
C104 0.051(2) 0.0444(18) 0.062(2) -0.0078(16) -0.0067(16) -0.0003(15)
C105 0.057(2) 0.052(2) 0.069(2) -0.0152(18) -0.0072(18) 0.0056(16)
C106 0.0293(14) 0.0304(14) 0.0537(18) -0.0049(13) 0.0002(12) -0.0045(11)
C107 0.0251(14) 0.0356(16) 0.065(2) -0.0101(14) -0.0087(13) -0.0005(12)
C108 0.0354(16) 0.0461(17) 0.065(2) -0.0155(15) -0.0064(14) 0.0123(13)
C109 0.0281(14) 0.0304(14) 0.0568(18) -0.0117(13) -0.0064(12) 0.0017(11)
C110 0.0337(15) 0.0306(14) 0.0587(19) -0.0102(13) 0.0004(13) 0.0007(11)
C111 0.0357(15) 0.0350(15) 0.0528(18) -0.0111(13) 0.0050(13) -0.0018(12)
C112 0.0450(18) 0.0428(17) 0.074(2) -0.0066(16) -0.0117(16) -0.0128(14)
C113 0.0303(15) 0.0374(15) 0.0597(19) -0.0156(14) -0.0069(13) 0.0041(12)
C114 0.0288(15) 0.0333(14) 0.0598(19) -0.0111(13) -0.0009(13) 0.0020(11)
C115 0.062(2) 0.0371(16) 0.055(2) -0.0087(14) -0.0016(16) 0.0135(15)
C116 0.063(2) 0.0440(18) 0.054(2) -0.0075(15) 0.0024(16) 0.0210(15)
C117 0.065(2) 0.0486(19) 0.061(2) -0.0176(16) -0.0064(17) 0.0278(17)
C118 0.057(2) 0.070(2) 0.061(2) -0.0227(18) -0.0014(17) 0.0265(18)
C119 0.0370(17) 0.0427(16) 0.061(2) -0.0152(15) -0.0029(14) 0.0034(13)
C120 0.0308(15) 0.0372(15) 0.0580(19) -0.0111(14) 0.0014(13) -0.0012(12)
C121 0.058(2) 0.052(2) 0.063(2) -0.0147(16) -0.0102(17) -0.0081(16)
C122 0.0404(18) 0.0515(19) 0.060(2) -0.0132(16) 0.0045(15) -0.0034(14)
C123 0.069(2) 0.0476(19) 0.063(2) -0.0095(16) 0.0055(18) 0.0043(17)
C124 0.058(2) 0.0447(18) 0.059(2) -0.0071(15) 0.0038(16) 0.0084(15)
C125 0.063(2) 0.063(2) 0.056(2) -0.0176(17) 0.0035(17) -0.0004(18)
C126 0.121(4) 0.081(3) 0.068(3) -0.021(2) 0.011(3) 0.030(3)
C127 0.082(3) 0.077(3) 0.060(2) -0.015(2) 0.012(2) -0.005(2)
C128 0.134(5) 0.095(3) 0.065(3) -0.020(3) 0.014(3) -0.009(3)
C129 0.111(4) 0.104(4) 0.061(3) -0.013(3) 0.016(3) 0.009(3)
C130 0.196(8) 0.184(7) 0.077(4) -0.019(4) 0.041(4) 0.039(6)
C131 0.369(18) 0.246(12) 0.135(8) -0.061(8) 0.077(9) 0.083(13)
C132 0.230(10) 0.246(11) 0.070(4) 0.021(5) 0.033(5) -0.004(8)

loop_
_atom_type_symbol
_atom_type_description
_atom_type_scat_dispersion_real
_atom_type_scat_dispersion_imag
_atom_type_scat_source
C C 0.0033 0.0016 'International Tables Vol C Tables 4.2.6.8 and 6.1.1.4'
H H 0.0000 0.0000 'International Tables Vol C Tables 4.2.6.8 and 6.1.1.4'
Cl Cl 0.1484 0.1585 'International Tables Vol C Tables 4.2.6.8 and 6.1.1.4'
N N 0.0061 0.0033 'International Tables Vol C Tables 4.2.6.8 and 6.1.1.4'
O O 0.0106 0.0060 'International Tables Vol C Tables 4.2.6.8 and 6.1.1.4'

loop_
_geom_angle_atom_site_label_1
_geom_angle_atom_site_label_2
_geom_angle_atom_site_label_3
_geom_angle
_geom_angle_site_symmetry_1
_geom_angle_site_symmetry_3
_geom_angle_publ_flag
C4 N1 C7 130.7(2) . . ?
C40 N2 C37 132.9(3) . . ?
C70 N3 C73 132.8(2) . . ?
C103 N4 C106 131.5(2) . . ?
C6 C1 C2 120.2(3) . . ?
C6 C1 Cl1 120.1(3) . . ?
C2 C1 Cl1 119.7(3) . . ?
C3 C2 C1 120.0(3) . . ?
C2 C3 C4 121.6(3) . . ?
N1 C4 C3 117.6(3) . . ?
N1 C4 C5 125.2(3) . . ?
C3 C4 C5 117.1(3) . . ?
C6 C5 C4 121.0(3) . . ?
C1 C6 C5 120.1(3) . . ?
C12 C7 N1 128.9(3) . . ?
C12 C7 C8 119.6(3) . . ?
N1 C7 C8 111.4(2) . . ?
O1 C8 C7 120.6(3) . . ?
O1 C8 C9 122.3(2) . . ?
C7 C8 C9 117.1(2) . . ?
C8 C9 C10 113.7(2) . . ?
C9 C10 C11 105.6(2) . . ?
C9 C10 C13 108.5(2) . . ?
C11 C10 C13 112.5(2) . . ?
C9 C10 C14 110.8(2) . . ?
C11 C10 C14 107.5(2) . . ?
C13 C10 C14 111.9(2) . . ?
C12 C11 C17 112.4(2) . . ?
C12 C11 C10 113.4(2) . . ?
C17 C11 C10 112.4(2) . . ?
C7 C12 C11 123.2(3) . . ?
C18 C14 C10 114.8(2) . . ?
C18 C14 C15 111.0(2) . . ?
C10 C14 C15 112.1(2) . . ?
C16 C15 C21 112.0(2) . . ?
C16 C15 C14 111.5(2) . . ?
C21 C15 C14 107.9(2) . . ?
C17 C16 C15 113.5(2) . . ?
C16 C17 C11 110.0(2) . . ?
C14 C18 C19 113.4(3) . . ?
C18 C19 C20 111.6(3) . . ?
C19 C20 C22 111.3(3) . . ?
C19 C20 C21 106.3(2) . . ?
C22 C20 C21 112.1(3) . . ?
C19 C20 C23 115.9(3) . . ?
C22 C20 C23 110.3(2) . . ?
C21 C20 C23 100.5(2) . . ?
C25 C21 C15 118.8(2) . . ?
C25 C21 C20 104.2(2) . . ?
C15 C21 C20 114.4(2) . . ?
C27 C23 C20 119.9(3) . . ?
C27 C23 C24 112.0(3) . . ?
C20 C23 C24 102.9(2) . . ?
C25 C24 C23 106.6(2) . . ?
C21 C25 C24 104.1(2) . . ?
C26 C27 C28 110.3(3) . . ?
C26 C27 C23 112.5(3) . . ?
C28 C27 C23 110.7(3) . . ?
C29 C28 C27 115.7(3) . . ?
C30 C29 C28 114.6(4) . . ?
C29 C30 C31 116.3(4) . . ?
C32 C31 C33 110.3(6) . . ?
C32 C31 C30 111.8(5) . . ?
C33 C31 C30 111.0(6) . . ?
C35 C34 C39 119.7(3) . . ?
C35 C34 Cl2 119.6(3) . . ?
C39 C34 Cl2 120.7(3) . . ?
C36 C35 C34 119.9(3) . . ?
C35 C36 C37 121.7(3) . . ?
N2 C37 C36 116.9(3) . . ?
N2 C37 C38 125.5(3) . . ?
C36 C37 C38 117.6(3) . . ?
C39 C38 C37 119.9(3) . . ?
C34 C39 C38 121.2(3) . . ?
C45 C40 N2 130.1(3) . . ?
C45 C40 C41 118.2(3) . . ?
N2 C40 C41 111.6(3) . . ?
O2 C41 C40 119.6(3) . . ?
O2 C41 C42 122.3(3) . . ?
C40 C41 C42 118.1(3) . . ?
C41 C42 C43 113.6(2) . . ?
C42 C43 C46 108.2(2) . . ?
C42 C43 C47 112.5(2) . . ?
C46 C43 C47 111.7(2) . . ?
C42 C43 C44 105.2(2) . . ?
C46 C43 C44 111.8(2) . . ?
C47 C43 C44 107.4(2) . . ?
C45 C44 C51 112.0(2) . . ?
C45 C44 C43 113.2(2) . . ?
C51 C44 C43 111.8(2) . . ?
C40 C45 C44 124.1(3) . . ?
C43 C47 C48 114.9(2) . . ?
C43 C47 C49 111.9(2) . . ?
C48 C47 C49 111.0(2) . . ?
C52 C48 C47 113.5(3) . . ?
C54 C49 C50 111.3(3) . . ?
C54 C49 C47 109.5(2) . . ?
C50 C49 C47 111.4(2) . . ?
C51 C50 C49 112.8(3) . . ?
C50 C51 C44 110.2(2) . . ?
C53 C52 C48 111.6(3) . . ?
C52 C53 C55 109.9(3) . . ?
C52 C53 C54 106.2(2) . . ?
C55 C53 C54 112.9(3) . . ?
C52 C53 C58 117.2(3) . . ?
C55 C53 C58 110.5(3) . . ?
C54 C53 C58 99.8(2) . . ?
C49 C54 C56 117.6(3) . . ?
C49 C54 C53 114.7(2) . . ?
C56 C54 C53 104.1(3) . . ?
C54 C56 C57 103.8(3) . . ?
C56 C57 C58 107.0(3) . . ?
C60 C58 C53 118.9(3) . . ?
C60 C58 C57 112.2(3) . . ?
C53 C58 C57 103.1(3) . . ?
C59 C60 C58 112.7(3) . . ?
C59 C60 C61 109.9(3) . . ?
C58 C60 C61 110.5(3) . . ?
C62 C61 C60 112.4(4) . . ?
C63 C62 C61 112.3(5) . . ?
C64 C63 C62 114.6(6) . . ?
C66 C64 C63 117.7(6) . . ?
C66 C64 C65 114.3(7) . . ?
C63 C64 C65 108.3(7) . . ?
C72 C67 C68 119.9(3) . . ?
C72 C67 Cl3 120.1(2) . . ?
C68 C67 Cl3 120.0(3) . . ?
C69 C68 C67 119.3(3) . . ?
C68 C69 C70 122.4(3) . . ?
N3 C70 C71 125.7(3) . . ?
N3 C70 C69 117.3(2) . . ?
C71 C70 C69 117.0(3) . . ?
C72 C71 C70 120.4(3) . . ?
C67 C72 C71 121.0(3) . . ?
C78 C73 N3 130.3(3) . . ?
C78 C73 C74 118.9(3) . . ?
N3 C73 C74 110.8(2) . . ?
O3 C74 C73 120.2(3) . . ?
O3 C74 C75 122.4(3) . . ?
C73 C74 C75 117.4(3) . . ?
C74 C75 C76 113.4(2) . . ?
C75 C76 C79 108.1(2) . . ?
C75 C76 C77 104.9(2) . . ?
C79 C76 C77 111.9(2) . . ?
C75 C76 C80 112.4(2) . . ?
C79 C76 C80 111.4(2) . . ?
C77 C76 C80 108.0(2) . . ?
C78 C77 C83 112.6(2) . . ?
C78 C77 C76 113.4(2) . . ?
C83 C77 C76 112.0(2) . . ?
C73 C78 C77 123.7(3) . . ?
C84 C80 C81 111.1(2) . . ?
C84 C80 C76 114.7(2) . . ?
C81 C80 C76 112.1(2) . . ?
C87 C81 C82 112.3(3) . . ?
C87 C81 C80 108.5(2) . . ?
C82 C81 C80 111.0(2) . . ?
C83 C82 C81 113.3(3) . . ?
C82 C83 C77 110.0(2) . . ?
C85 C84 C80 113.2(3) . . ?
C84 C85 C86 112.0(3) . . ?
C87 C86 C88 112.3(3) . . ?
C87 C86 C85 106.3(2) . . ?
C88 C86 C85 111.0(3) . . ?
C87 C86 C89 100.1(2) . . ?
C88 C86 C89 110.0(3) . . ?
C85 C86 C89 116.6(3) . . ?
C81 C87 C91 118.7(3) . . ?
C81 C87 C86 114.7(2) . . ?
C91 C87 C86 104.3(3) . . ?
C92 C89 C90 111.9(3) . . ?
C92 C89 C86 120.2(3) . . ?
C90 C89 C86 103.4(3) . . ?
C91 C90 C89 107.5(3) . . ?
C87 C91 C90 103.7(3) . . ?
C93 C92 C89 112.5(3) . . ?
C93 C92 C94 109.6(3) . . ?
C89 C92 C94 110.5(3) . . ?
C95 C94 C92 117.9(4) . . ?
C96 C95 C94 114.2(5) . . ?
C95 C96 C97 113.9(7) . . ?
C98 C97 C99 112.5(8) . . ?
C98 C97 C96 121.1(8) . . ?
C99 C97 C96 109.4(10) . . ?
C101 C100 C105 120.5(3) . . ?
C101 C100 Cl4 119.7(3) . . ?
C105 C100 Cl4 119.8(3) . . ?
C102 C101 C100 119.5(4) . . ?
C101 C102 C103 122.3(3) . . ?
N4 C103 C102 117.9(3) . . ?
N4 C103 C104 125.1(3) . . ?
C102 C103 C104 117.0(3) . . ?
C105 C104 C103 120.9(3) . . ?
C104 C105 C100 119.7(3) . . ?
C111 C106 N4 128.8(3) . . ?
C111 C106 C107 119.9(3) . . ?
N4 C106 C107 111.3(2) . . ?
O4 C107 C108 122.1(3) . . ?
O4 C107 C106 120.4(3) . . ?
C108 C107 C106 117.4(3) . . ?
C107 C108 C109 114.6(3) . . ?
C112 C109 C113 112.0(2) . . ?
C112 C109 C108 107.8(2) . . ?
C113 C109 C108 111.0(2) . . ?
C112 C109 C110 112.0(2) . . ?
C113 C109 C110 108.3(2) . . ?
C108 C109 C110 105.6(2) . . ?
C111 C110 C116 113.1(2) . . ?
C111 C110 C109 113.0(2) . . ?
C116 C110 C109 111.5(2) . . ?
C106 C111 C110 123.2(3) . . ?
C117 C113 C109 114.8(3) . . ?
C117 C113 C114 110.9(2) . . ?
C109 C113 C114 112.7(2) . . ?
C120 C114 C115 111.9(2) . . ?
C120 C114 C113 108.0(2) . . ?
C115 C114 C113 111.2(2) . . ?
C114 C115 C116 113.8(3) . . ?
C110 C116 C115 109.9(3) . . ?
C118 C117 C113 112.6(3) . . ?
C117 C118 C119 113.3(3) . . ?
C118 C119 C121 110.6(3) . . ?
C118 C119 C120 106.8(3) . . ?
C121 C119 C120 111.2(3) . . ?
C118 C119 C122 117.5(3) . . ?
C121 C119 C122 110.2(3) . . ?
C120 C119 C122 100.1(2) . . ?
C114 C120 C124 119.9(3) . . ?
C114 C120 C119 114.7(2) . . ?
C124 C120 C119 104.0(3) . . ?
C125 C122 C123 112.7(3) . . ?
C125 C122 C119 120.1(3) . . ?
C123 C122 C119 103.2(3) . . ?
C124 C123 C122 107.0(3) . . ?
C120 C124 C123 104.2(3) . . ?
C126 C125 C127 110.0(3) . . ?
C126 C125 C122 114.0(3) . . ?
C127 C125 C122 109.1(3) . . ?
C128 C127 C125 116.4(4) . . ?
C127 C128 C129 112.1(4) . . ?
C130 C129 C128 116.5(5) . . ?
C131 C130 C129 114.7(8) . . ?
C131 C130 C132 108.2(8) . . ?
C129 C130 C132 111.3(7) . . ?

loop_
_geom_bond_atom_site_label_1
_geom_bond_atom_site_label_2
_geom_bond_distance
_geom_bond_site_symmetry_2
_geom_bond_publ_flag
Cl1 C1 1.741(3) . ?
Cl2 C34 1.745(3) . ?
Cl3 C67 1.739(3) . ?
Cl4 C100 1.742(4) . ?
O1 C8 1.220(3) . ?
O2 C41 1.220(4) . ?
O3 C74 1.218(4) . ?
O4 C107 1.220(4) . ?
N1 C4 1.387(4) . ?
N1 C7 1.395(4) . ?
N2 C40 1.384(4) . ?
N2 C37 1.387(4) . ?
N3 C70 1.376(4) . ?
N3 C73 1.396(4) . ?
N4 C103 1.379(4) . ?
N4 C106 1.403(4) . ?
C1 C6 1.374(5) . ?
C1 C2 1.377(5) . ?
C2 C3 1.367(4) . ?
C3 C4 1.399(4) . ?
C4 C5 1.406(4) . ?
C5 C6 1.375(5) . ?
C7 C12 1.342(4) . ?
C7 C8 1.482(4) . ?
C8 C9 1.508(4) . ?
C9 C10 1.533(4) . ?
C10 C11 1.536(4) . ?
C10 C13 1.538(4) . ?
C10 C14 1.548(4) . ?
C11 C12 1.493(4) . ?
C11 C17 1.532(4) . ?
C14 C18 1.530(4) . ?
C14 C15 1.550(4) . ?
C15 C16 1.523(4) . ?
C15 C21 1.527(4) . ?
C16 C17 1.519(4) . ?
C18 C19 1.530(4) . ?
C19 C20 1.533(4) . ?
C20 C22 1.540(5) . ?
C20 C21 1.543(4) . ?
C20 C23 1.547(4) . ?
C21 C25 1.524(4) . ?
C23 C27 1.538(4) . ?
C23 C24 1.563(4) . ?
C24 C25 1.551(4) . ?
C26 C27 1.519(5) . ?
C27 C28 1.530(5) . ?
C28 C29 1.504(5) . ?
C29 C30 1.499(6) . ?
C30 C31 1.510(6) . ?
C31 C32 1.478(9) . ?
C31 C33 1.504(9) . ?
C34 C35 1.371(5) . ?
C34 C39 1.370(5) . ?
C35 C36 1.368(5) . ?
C36 C37 1.396(4) . ?
C37 C38 1.398(4) . ?
C38 C39 1.378(5) . ?
C40 C45 1.345(4) . ?
C40 C41 1.494(4) . ?
C41 C42 1.498(4) . ?
C42 C43 1.528(4) . ?
C43 C46 1.536(4) . ?
C43 C47 1.540(4) . ?
C43 C44 1.556(4) . ?
C44 C45 1.486(4) . ?
C44 C51 1.525(4) . ?
C47 C48 1.539(4) . ?
C47 C49 1.541(4) . ?
C48 C52 1.536(5) . ?
C49 C54 1.510(4) . ?
C49 C50 1.525(4) . ?
C50 C51 1.520(5) . ?
C52 C53 1.534(4) . ?
C53 C55 1.536(4) . ?
C53 C54 1.542(4) . ?
C53 C58 1.555(5) . ?
C54 C56 1.521(4) . ?
C56 C57 1.540(5) . ?
C57 C58 1.558(5) . ?
C58 C60 1.545(5) . ?
C59 C60 1.511(5) . ?
C60 C61 1.547(5) . ?
C61 C62 1.529(6) . ?
C62 C63 1.496(7) . ?
C63 C64 1.472(8) . ?
C64 C66 1.410(9) . ?
C64 C65 1.548(9) . ?
C67 C72 1.380(5) . ?
C67 C68 1.379(5) . ?
C68 C69 1.375(5) . ?
C69 C70 1.404(4) . ?
C70 C71 1.402(4) . ?
C71 C72 1.382(4) . ?
C73 C78 1.328(4) . ?
C73 C74 1.492(4) . ?
C74 C75 1.502(4) . ?
C75 C76 1.534(4) . ?
C76 C79 1.538(4) . ?
C76 C77 1.537(4) . ?
C76 C80 1.551(4) . ?
C77 C78 1.502(4) . ?
C77 C83 1.535(4) . ?
C80 C84 1.537(4) . ?
C80 C81 1.547(4) . ?
C81 C87 1.516(4) . ?
C81 C82 1.519(4) . ?
C82 C83 1.503(5) . ?
C84 C85 1.527(5) . ?
C85 C86 1.542(4) . ?
C86 C87 1.535(4) . ?
C86 C88 1.540(5) . ?
C86 C89 1.565(4) . ?
C87 C91 1.524(5) . ?
C89 C92 1.534(5) . ?
C89 C90 1.552(5) . ?
C90 C91 1.532(5) . ?
C92 C93 1.529(6) . ?
C92 C94 1.539(5) . ?
C94 C95 1.503(6) . ?
C95 C96 1.475(8) . ?
C96 C97 1.551(10) . ?
C97 C98 1.375(12) . ?
C97 C99 1.435(14) . ?
C100 C101 1.371(5) . ?
C100 C105 1.380(5) . ?
C101 C102 1.366(5) . ?
C102 C103 1.393(5) . ?
C103 C104 1.403(4) . ?
C104 C105 1.379(5) . ?
C106 C111 1.327(4) . ?
C106 C107 1.491(4) . ?
C107 C108 1.483(5) . ?
C108 C109 1.542(4) . ?
C109 C112 1.538(4) . ?
C109 C113 1.537(4) . ?
C109 C110 1.546(4) . ?
C110 C111 1.499(4) . ?
C110 C116 1.528(4) . ?
C113 C117 1.528(4) . ?
C113 C114 1.553(4) . ?
C114 C120 1.516(4) . ?
C114 C115 1.528(4) . ?
C115 C116 1.535(5) . ?
C117 C118 1.513(5) . ?
C118 C119 1.522(5) . ?
C119 C121 1.544(4) . ?
C119 C120 1.547(4) . ?
C119 C122 1.550(5) . ?
C120 C124 1.523(5) . ?
C122 C125 1.540(5) . ?
C122 C123 1.546(5) . ?
C123 C124 1.544(5) . ?
C125 C126 1.510(6) . ?
C125 C127 1.524(6) . ?
C127 C128 1.504(6) . ?
C128 C129 1.539(7) . ?
C129 C130 1.476(8) . ?
C130 C131 1.388(12) . ?
C130 C132 1.522(11) . ?
